data_4030840
loop_
_publ_author_name
'Lutar, K.'
'Zemva, B.'
'Borrmann, H.'

_publ_section_title
;
 Novel type of oxonium salts H3OM(AsF6)3 (M = Co, Ni): syntheses,
 structures and some properties
;
_journal_name_full 'European Journal of Solid State and Inorganic Chemistry'
_journal_page_first 957
_journal_page_last 969
_journal_volume 33
_journal_year 1996
_chemical_formula_sum 'As3 Co F18 H3 O'
_chemical_formula_weight 644.71
_space_group_IT_number 62
_symmetry_cell_setting orthorhombic
_symmetry_Int_Tables_number 62
_symmetry_space_group_name_Hall '-P 2ac 2n'
_symmetry_space_group_name_H-M 'P n m a'
_cell_angle_alpha 90
_cell_angle_beta 90
_cell_angle_gamma 90
_cell_formula_units_Z 4
_cell_length_a 10.376(1)
_cell_length_b 13.726(1)
_cell_length_c 9.328(1)
_cell_volume 1328.5(2)
_diffrn_ambient_temperature 150
_diffrn_radiation_probe x-ray
_diffrn_radiation_type MoK\a
_diffrn_radiation_wavelength 0.71069
_exptl_absorpt_coefficient_mu 8.922
_exptl_crystal_density_diffrn 3.223
_exptl_crystal_F_000 1196
_refine_ls_goodness_of_fit_ref 1.334
_refine_ls_number_parameters 115
_refine_ls_number_reflns 2604
_refine_ls_R_factor_gt 0.030
_refine_ls_wR_factor_gt 0.074
_cod_data_source_file EJSSIC-1996-33-957-959-1.cif
_cod_data_source_block H3OCo(AsF6)3-150K
_cod_original_formula_sum 'H3 As3 Co F18 O'
_cod_database_code 4030840

loop_
_symmetry_equiv_pos_site_id
_symmetry_equiv_pos_as_xyz
1 x,y,z
2 1/2-x,-y,1/2+z
3 1/2+x,1/2-y,1/2-z
4 -x,1/2+y,-z
5 -x,-y,-z
6 1/2+x,y,1/2-z
7 1/2-x,1/2+y,1/2+z
8 x,1/2-y,z

loop_
_atom_site_label
_atom_site_type_symbol
_atom_site_thermal_displace_type
_atom_site_fract_x
_atom_site_fract_y
_atom_site_fract_z
_atom_site_occupancy
_atom_site_U_iso_or_equiv
As1 As Uiso 0.20353(2) 0.05500(2) -0.19397(3) 1.000 0.0190(1)
As2 As Uiso 0.52423(3) 0.25000 0.12061(4) 1.000 0.0196(1)
Co Co Uiso 0.50000 0.00000 0.00000 1.000 0.0160(1)
F11 F Uiso 0.2866(3) 0.1420(3) -0.2825(3) 1.000 0.0706(10)
F12 F Uiso 0.1267(3) 0.1397(2) -0.0960(3) 1.000 0.0692(10)
F13 F Uiso 0.1220(3) -0.0326(3) -0.1070(3) 1.000 0.0698(10)
F14 F Uiso 0.2798(3) -0.0301(2) -0.2916(3) 1.000 0.0625(9)
F15 F Uiso 0.3263(2) 0.05140(10) -0.0633(2) 1.000 0.0269(3)
F16 F Uiso 0.0802(2) 0.0642(2) -0.3256(2) 1.000 0.0341(4)
F21 F Uiso 0.4524(4) 0.25000 -0.0395(4) 1.000 0.0585(12)
F22 F Uiso 0.6706(3) 0.25000 0.0436(4) 1.000 0.0488(8)
F23 F Uiso 0.5954(3) 0.25000 0.2846(3) 1.000 0.0355(6)
F24 F Uiso 0.3799(3) 0.25000 0.2107(6) 1.000 0.0641(13)
F25 F Uiso 0.5229(2) 0.12130(10) 0.1228(2) 1.000 0.0332(4)
O O Uiso 0.4219(3) 0.25000 0.5166(4) 1.000 0.0332(7)

loop_
_atom_type_symbol
_atom_type_description
_atom_type_scat_dispersion_real
_atom_type_scat_dispersion_imag
_atom_type_scat_source
As As 0.0499 2.0058 ' International Tables Vol C Tables 4.2.6.8 and 6.1.1.4'
Co Co 0.3494 0.9721 ' International Tables Vol C Tables 4.2.6.8 and 6.1.1.4'
F F 0.0171 0.0103 ' International Tables Vol C Tables 4.2.6.8 and 6.1.1.4'
O O 0.0106 0.0060 ' International Tables Vol C Tables 4.2.6.8 and 6.1.1.4'

loop_
_geom_angle_atom_site_label_1
_geom_angle_atom_site_label_2
_geom_angle_atom_site_label_3
_geom_angle
_geom_angle_site_symmetry_1
_geom_angle_site_symmetry_3
_geom_angle_publ_flag
F11 As1 F12 91.08(16) . . yes
F11 As1 F13 179.28(17) . . yes
F11 As1 F14 89.21(16) . . yes
F11 As1 F15 89.38(12) . . yes
F11 As1 F16 88.82(13) . . yes
F12 As1 F13 89.64(16) . . yes
F12 As1 F14 179.71(14) . . yes
F12 As1 F15 89.21(12) . . yes
F12 As1 F16 89.14(13) . . yes
F13 As1 F14 90.08(16) . . yes
F13 As1 F15 90.57(12) . . yes
F13 As1 F16 91.26(13) . . yes
F14 As1 F15 90.86(12) . . yes
F14 As1 F16 90.81(13) . . yes
F15 As1 F16 177.53(10) . . yes
F21 As2 F22 91.21(19) . . yes
F21 As2 F23 179.25(18) . . yes
F21 As2 F24 92.8(2) . . yes
F21 As2 F25 90.39(6) . . yes
F21 As2 F25 90.39(6) . 8_555 yes
F22 As2 F23 89.55(16) . . yes
F22 As2 F24 176.0(2) . . yes
F22 As2 F25 90.69(7) . . yes
F22 As2 F25 90.69(7) . 8_555 yes
F23 As2 F24 86.5(2) . . yes
F23 As2 F25 89.60(6) . . yes
F23 As2 F25 89.60(6) . 8_555 yes
F24 As2 F25 89.29(7) . . yes
F24 As2 F25 89.29(7) . 8_555 yes
F25 As2 F25 178.40(9) . 8_555 yes
F15 Co F25 89.03(7) . . yes
F15 Co F16 91.15(8) . 2_555 yes
F15 Co F15 180.00 . 5_655 yes
F15 Co F25 90.98(7) . 5_655 yes
F15 Co F16 88.85(8) . 6_554 yes
F16 Co F25 87.24(9) 2_555 . yes
F15 Co F25 90.98(7) 5_655 . yes
F25 Co F25 180.00 . 5_655 yes
F16 Co F25 92.76(9) 6_554 . yes
F15 Co F16 88.85(8) 5_655 2_555 yes
F16 Co F25 92.76(9) 2_555 5_655 yes
F16 Co F16 180.00 2_555 6_554 yes
F15 Co F25 89.03(7) 5_655 5_655 yes
F15 Co F16 91.15(8) 5_655 6_554 yes
F16 Co F25 87.24(9) 6_554 5_655 yes
As1 F15 Co 148.73(10) . . yes
As1 F16 Co 144.90(15) . 2_554 yes
As2 F25 Co 144.35(11) . . yes

loop_
_geom_bond_atom_site_label_1
_geom_bond_atom_site_label_2
_geom_bond_distance
_geom_bond_site_symmetry_2
_geom_bond_publ_flag
As1 F11 1.689(4) . yes
As1 F12 1.680(3) . yes
As1 F13 1.679(4) . yes
As1 F14 1.679(3) . yes
As1 F15 1.764(2) . yes
As1 F16 1.778(2) . yes
As2 F21 1.669(4) . yes
As2 F22 1.680(3) . yes
As2 F23 1.699(3) . yes
As2 F24 1.717(4) . yes
As2 F25 1.7667(14) . yes
As2 F25 1.7667(14) 8_555 yes
Co F15 2.024(2) . yes
Co F25 2.0349(16) . yes
Co F16 2.029(2) 2_555 yes
Co F15 2.024(2) 5_655 yes
Co F25 2.0349(16) 5_655 yes
Co F16 2.029(2) 6_554 yes

loop_
_geom_torsion_atom_site_label_1
_geom_torsion_atom_site_label_2
_geom_torsion_atom_site_label_3
_geom_torsion_atom_site_label_4
_geom_torsion
_geom_torsion_site_symmetry_1
_geom_torsion_site_symmetry_4
_geom_torsion_publ_flag
F11 As1 F15 Co -83.8(2) . . no
F12 As1 F15 Co -174.9(2) . . no
F13 As1 F15 Co 95.5(2) . . no
F14 As1 F15 Co 5.4(2) . . no
F11 As1 F16 Co 104.2(2) . 2_554 no
F12 As1 F16 Co -164.7(2) . 2_554 no
F13 As1 F16 Co -75.1(2) . 2_554 no
F14 As1 F16 Co 15.0(2) . 2_554 no
F21 As2 F25 Co 15.6(2) . . no
F22 As2 F25 Co -75.6(2) . . no
F23 As2 F25 Co -165.2(2) . . no
F24 As2 F25 Co 108.4(3) . . no
F25 Co F15 As1 153.62(19) . . no
F16 Co F15 As1 -119.16(19) 2_555 . no
F25 Co F15 As1 -26.39(19) 5_655 . no
F16 Co F15 As1 60.84(19) 6_554 . no
F15 Co F25 As2 -55.4(2) . . no
F16 Co F25 As2 -146.6(2) 2_555 . no
F15 Co F25 As2 124.6(2) 5_655 . no
F16 Co F25 As2 33.4(2) 6_554 . no
